data_4320045
loop_
_publ_author_name
'Pierre D. Harvey'
'Nathalie Proulx'
'Genevi\`eve Martin'
'Marc Drouin'
'Daniel J. Nurco'
'Kevin M. Smith'
'Fr\'ed\'eric Bolze'
'Claude P. Gros'
'Roger Guilard'

_publ_section_title
;
 Preparation, Characterization, and Luminescence Properties of
 Gallium-Metal Face-to-Face Diporphyrins (M = H2, GaL, Ru(CO)(OH), Co)
;
_journal_name_full 'Inorganic Chemistry'
_journal_page_first 4134
_journal_page_last 4142
_journal_paper_doi 10.1021/ic001446j
_journal_volume 40
_journal_year 2001
_chemical_formula_moiety 'C79 H79 Ga N8 O2 Ru, 2(C4 H8 O)'
_chemical_formula_sum 'C87 H95 Ga N8 O4 Ru'
_chemical_formula_weight 1487.50
_chemical_name_common 'DPA [Ga-OH-Ru-CO]'
_chemical_name_systematic
;
    ?
;
_space_group_IT_number 14
_symmetry_cell_setting monoclinic
_symmetry_space_group_name_Hall '-P 2ybc'
_symmetry_space_group_name_H-M 'P 1 21/c 1'
_atom_sites_solution_hydrogens geom
_atom_sites_solution_primary direct
_atom_sites_solution_secondary difmap
_audit_creation_method SHELXL-97
_cell_angle_alpha 90.00
_cell_angle_beta 110.932(11)
_cell_angle_gamma 90.00
_cell_formula_units_Z 4
_cell_length_a 22.124(3)
_cell_length_b 11.6623(11)
_cell_length_c 30.112(5)
_cell_measurement_reflns_used 49
_cell_measurement_temperature 130(2)
_cell_measurement_theta_max 24.25
_cell_measurement_theta_min 3.13
_cell_volume 7256.7(18)
_computing_cell_refinement 'Siemens P3'
_computing_data_collection 'Siemens P3'
_computing_data_reduction 'Siemens XDISK'
_computing_molecular_graphics 'Siemens XP'
_computing_publication_material 'Siemens XCIF'
_computing_structure_refinement 'SHELXL-97 (Sheldrick, 1997)'
_computing_structure_solution 'SHELXS-97 (Sheldrick, 1990)'
_diffrn_ambient_temperature 130(2)
_diffrn_measured_fraction_theta_full 0.989
_diffrn_measured_fraction_theta_max 0.989
_diffrn_measurement_device_type 'Bruker P4'
_diffrn_measurement_method '\q - 2\q scans'
_diffrn_radiation_monochromator 'nickel filter'
_diffrn_radiation_source 'rotating anode'
_diffrn_radiation_type CuK\a
_diffrn_radiation_wavelength 1.54178
_diffrn_reflns_av_R_equivalents 0.1996
_diffrn_reflns_av_sigmaI/netI 0.1622
_diffrn_reflns_limit_h_max 22
_diffrn_reflns_limit_h_min -23
_diffrn_reflns_limit_k_max 12
_diffrn_reflns_limit_k_min 0
_diffrn_reflns_limit_l_max 32
_diffrn_reflns_limit_l_min 0
_diffrn_reflns_number 10525
_diffrn_reflns_theta_full 56.34
_diffrn_reflns_theta_max 56.34
_diffrn_reflns_theta_min 2.14
_diffrn_standards_decay_% 'no decay'
_diffrn_standards_interval_count 198
_diffrn_standards_number 2
_exptl_absorpt_coefficient_mu 2.600
_exptl_absorpt_correction_T_max 0.96
_exptl_absorpt_correction_T_min 0.80
_exptl_absorpt_correction_type empirical
_exptl_absorpt_process_details
;
    XABS2, an empirical absorption program.
    S.R. Parkin, B. Moezzi, and H. Hope, J. Appl. Crystallogr., 1995, V. 58,
    p. 53.
;
_exptl_crystal_colour 'dark red'
_exptl_crystal_density_diffrn 1.362
_exptl_crystal_density_meas ?
_exptl_crystal_density_method 'not measured'
_exptl_crystal_description 'irregular chunk'
_exptl_crystal_F_000 3120
_exptl_crystal_size_max 0.26
_exptl_crystal_size_mid 0.10
_exptl_crystal_size_min 0.02
_refine_diff_density_max 0.688
_refine_diff_density_min -0.568
_refine_diff_density_rms 0.087
_refine_ls_extinction_method none
_refine_ls_goodness_of_fit_ref 1.017
_refine_ls_hydrogen_treatment riding
_refine_ls_matrix_type full
_refine_ls_number_parameters 876
_refine_ls_number_reflns 9455
_refine_ls_number_restraints 0
_refine_ls_restrained_S_all 1.017
_refine_ls_R_factor_all 0.1929
_refine_ls_R_factor_gt 0.0838
_refine_ls_shift/su_max 0.000
_refine_ls_shift/su_mean 0.000
_refine_ls_structure_factor_coef Fsqd
_refine_ls_weighting_details 'calc w=1/[\s^2^(Fo^2^)+(0.0905P)^2^+7.6279P] where P=(Fo^2^+2Fc^2^)/3'
_refine_ls_weighting_scheme calc
_refine_ls_wR_factor_gt 0.1769
_refine_ls_wR_factor_ref 0.2339
_reflns_number_gt 4389
_reflns_number_total 9455
_reflns_threshold_expression >2sigma(I)
_cod_data_source_file ic001446j_3.cif
_cod_data_source_block 143xb
_cod_depositor_comments
;
The following automatic conversions were performed:

'_exptl_crystal_density_meas' value 'not measured' was changed to '?'
- the value is perceived as not measured.

Automatic conversion script
Id: cif_fix_values 3008 2015-01-20 13:52:24Z robertas 
;
_cod_original_cell_volume 7256.5(17)
_cod_database_code 4320045

loop_
_symmetry_equiv_pos_as_xyz
'x, y, z'
'-x, y+1/2, -z+1/2'
'-x, -y, -z'
'x, -y-1/2, z-1/2'

loop_
_atom_site_label
_atom_site_type_symbol
_atom_site_fract_x
_atom_site_fract_y
_atom_site_fract_z
_atom_site_U_iso_or_equiv
_atom_site_adp_type
_atom_site_occupancy
_atom_site_symmetry_multiplicity
_atom_site_calc_flag
_atom_site_refinement_flags
_atom_site_disorder_assembly
_atom_site_disorder_group
Ru1 Ru 0.22623(4) 0.57865(9) 0.28559(4) 0.0526(3) Uani 1 1 d . . .
Ga1 Ga 0.33453(7) 0.36682(14) 0.24474(6) 0.0621(5) Uani 1 1 d . . .
N1 N 0.3135(5) 0.3743(10) 0.1724(4) 0.064(3) Uani 1 1 d . . .
N2 N 0.4095(5) 0.4733(10) 0.2531(5) 0.074(3) Uani 1 1 d . . .
N3 N 0.3806(5) 0.3150(9) 0.3126(4) 0.064(3) Uani 1 1 d . . .
N4 N 0.2827(5) 0.2171(9) 0.2303(4) 0.062(3) Uani 1 1 d . . .
N5 N 0.2045(4) 0.6642(9) 0.2220(4) 0.056(3) Uani 1 1 d . . .
N6 N 0.3134(4) 0.6654(9) 0.3149(4) 0.055(3) Uani 1 1 d . . .
N7 N 0.2535(4) 0.4795(9) 0.3466(3) 0.054(3) Uani 1 1 d . . .
N8 N 0.1440(4) 0.4819(9) 0.2552(3) 0.052(3) Uani 1 1 d . . .
O1 O 0.2699(3) 0.4573(8) 0.2504(3) 0.068(3) Uani 1 1 d . . .
O2 O 0.1583(4) 0.7455(9) 0.3248(3) 0.076(3) Uani 1 1 d . . .
C1 C 0.2621(7) 0.3213(13) 0.1360(5) 0.068(4) Uani 1 1 d . . .
C2 C 0.2578(7) 0.3670(13) 0.0903(6) 0.068(4) Uani 1 1 d . . .
C2A C 0.2140(7) 0.3335(14) 0.0407(5) 0.089(5) Uani 1 1 d . . .
H2A1 H 0.1689 0.3489 0.0370 0.133 Uiso 1 1 calc R . .
H2A2 H 0.2193 0.2516 0.0358 0.133 Uiso 1 1 calc R . .
H2A3 H 0.2254 0.3782 0.0173 0.133 Uiso 1 1 calc R . .
C3 C 0.3074(7) 0.4395(14) 0.0977(5) 0.079(5) Uani 1 1 d . . .
C3A C 0.3286(7) 0.5066(15) 0.0639(5) 0.092(5) Uani 1 1 d . . .
H3A1 H 0.3466 0.5808 0.0787 0.110 Uiso 1 1 calc R . .
H3A2 H 0.2906 0.5229 0.0350 0.110 Uiso 1 1 calc R . .
C3B C 0.3795(7) 0.4439(14) 0.0498(5) 0.093(5) Uani 1 1 d . . .
H3B1 H 0.3903 0.4898 0.0264 0.140 Uiso 1 1 calc R . .
H3B2 H 0.3625 0.3693 0.0359 0.140 Uiso 1 1 calc R . .
H3B3 H 0.4185 0.4323 0.0780 0.140 Uiso 1 1 calc R . .
C4 C 0.3403(7) 0.4479(12) 0.1473(6) 0.075(4) Uani 1 1 d . . .
C5 C 0.3897(7) 0.5220(15) 0.1708(6) 0.080(5) Uani 1 1 d . . .
H5 H 0.4030 0.5707 0.1507 0.096 Uiso 1 1 calc R . .
C6 C 0.4220(6) 0.5369(13) 0.2171(7) 0.079(5) Uani 1 1 d . . .
C7 C 0.4737(7) 0.6159(15) 0.2401(6) 0.089(5) Uani 1 1 d . . .
C7A C 0.4999(8) 0.6994(15) 0.2122(7) 0.115(7) Uani 1 1 d . . .
H7A1 H 0.4666 0.7562 0.1962 0.172 Uiso 1 1 calc R . .
H7A2 H 0.5116 0.6569 0.1883 0.172 Uiso 1 1 calc R . .
H7A3 H 0.5382 0.7384 0.2340 0.172 Uiso 1 1 calc R . .
C8 C 0.4949(6) 0.5979(14) 0.2861(7) 0.087(5) Uani 1 1 d . . .
C8A C 0.5524(6) 0.6524(13) 0.3258(6) 0.093(5) Uani 1 1 d . . .
H8A1 H 0.5583 0.7319 0.3166 0.111 Uiso 1 1 calc R . .
H8A2 H 0.5422 0.6561 0.3552 0.111 Uiso 1 1 calc R . .
C8B C 0.6143(7) 0.5880(18) 0.3359(7) 0.124(7) Uani 1 1 d . . .
H8B1 H 0.6089 0.5092 0.3452 0.186 Uiso 1 1 calc R . .
H8B2 H 0.6488 0.6257 0.3618 0.186 Uiso 1 1 calc R . .
H8B3 H 0.6257 0.5867 0.3073 0.186 Uiso 1 1 calc R . .
C9 C 0.4549(6) 0.5074(13) 0.2960(7) 0.073(4) Uani 1 1 d . . .
C10 C 0.4630(6) 0.4624(13) 0.3394(6) 0.072(4) Uani 1 1 d . . .
H10 H 0.4940 0.4979 0.3663 0.086 Uiso 1 1 calc R . .
C11 C 0.4301(6) 0.3700(12) 0.3477(5) 0.062(4) Uani 1 1 d . . .
C12 C 0.4449(6) 0.3136(13) 0.3922(5) 0.071(4) Uani 1 1 d . . .
C12A C 0.4982(6) 0.3428(15) 0.4378(6) 0.097(5) Uani 1 1 d . . .
H12A H 0.4870 0.3133 0.4648 0.116 Uiso 1 1 calc R . .
H12B H 0.5021 0.4272 0.4410 0.116 Uiso 1 1 calc R . .
C12B C 0.5629(6) 0.2924(18) 0.4405(7) 0.130(8) Uani 1 1 d . . .
H12C H 0.5958 0.3099 0.4716 0.195 Uiso 1 1 calc R . .
H12D H 0.5758 0.3259 0.4153 0.195 Uiso 1 1 calc R . .
H12E H 0.5588 0.2091 0.4363 0.195 Uiso 1 1 calc R . .
C13 C 0.4044(7) 0.2219(13) 0.3838(6) 0.074(4) Uani 1 1 d . . .
C13A C 0.3992(8) 0.1314(16) 0.4189(6) 0.114(6) Uani 1 1 d . . .
H13A H 0.4184 0.0595 0.4134 0.170 Uiso 1 1 calc R . .
H13B H 0.3536 0.1188 0.4142 0.170 Uiso 1 1 calc R . .
H13C H 0.4224 0.1579 0.4514 0.170 Uiso 1 1 calc R . .
C14 C 0.3643(6) 0.2227(13) 0.3349(5) 0.068(4) Uani 1 1 d . . .
C15 C 0.3165(6) 0.1418(13) 0.3114(5) 0.069(4) Uani 1 1 d . . .
H15 H 0.3104 0.0798 0.3299 0.083 Uiso 1 1 calc R . .
C16 C 0.2775(6) 0.1441(12) 0.2640(6) 0.069(4) Uani 1 1 d . . .
C17 C 0.2251(6) 0.0681(12) 0.2447(5) 0.070(4) Uani 1 1 d . . .
C17A C 0.2044(7) -0.0225(13) 0.2726(5) 0.081(4) Uani 1 1 d . . .
H17A H 0.2432 -0.0598 0.2956 0.098 Uiso 1 1 calc R . .
H17B H 0.1783 -0.0820 0.2506 0.098 Uiso 1 1 calc R . .
C17B C 0.1644(6) 0.0314(12) 0.2994(5) 0.078(4) Uani 1 1 d . . .
H17C H 0.1883 0.0960 0.3185 0.117 Uiso 1 1 calc R . .
H17D H 0.1562 -0.0260 0.3203 0.117 Uiso 1 1 calc R . .
H17E H 0.1231 0.0588 0.2766 0.117 Uiso 1 1 calc R . .
C18 C 0.1929(6) 0.0986(11) 0.1993(5) 0.063(4) Uani 1 1 d . . .
C18A C 0.1303(6) 0.0464(12) 0.1669(5) 0.082(5) Uani 1 1 d . . .
H18A H 0.1395 -0.0094 0.1458 0.124 Uiso 1 1 calc R . .
H18B H 0.1022 0.1069 0.1478 0.124 Uiso 1 1 calc R . .
H18C H 0.1086 0.0079 0.1860 0.124 Uiso 1 1 calc R . .
C19 C 0.2303(7) 0.1900(11) 0.1875(5) 0.068(4) Uani 1 1 d . . .
C20 C 0.2210(6) 0.2420(11) 0.1450(5) 0.060(4) Uani 1 1 d . . .
C20A C 0.1626(8) 0.2112(13) 0.1025(6) 0.079(4) Uani 1 1 d . . .
C20B C 0.1620(9) 0.1158(13) 0.0768(6) 0.098(5) Uani 1 1 d . . .
H20B H 0.1997 0.0692 0.0858 0.118 Uiso 1 1 calc R . .
C20C C 0.1063(9) 0.0818(16) 0.0359(6) 0.109(6) Uani 1 1 d . . .
H20C H 0.1059 0.0121 0.0195 0.131 Uiso 1 1 calc R . .
C20D C 0.0546(9) 0.1537(14) 0.0221(6) 0.114(7) Uani 1 1 d . . .
H20D H 0.0185 0.1360 -0.0057 0.136 Uiso 1 1 calc R . .
C20E C 0.0530(7) 0.2552(12) 0.0482(5) 0.069(4) Uani 1 1 d . . .
C20F C 0.0006(8) 0.3307(15) 0.0340(5) 0.085(5) Uani 1 1 d . . .
H20F H -0.0357 0.3117 0.0066 0.102 Uiso 1 1 calc R . .
C20G C -0.0014(6) 0.4310(14) 0.0574(5) 0.066(4) Uani 1 1 d . . .
C20H C -0.0542(6) 0.5124(14) 0.0417(5) 0.075(4) Uani 1 1 d . . .
H20H H -0.0901 0.4993 0.0132 0.091 Uiso 1 1 calc R . .
C20I C -0.0519(6) 0.6067(14) 0.0678(5) 0.074(4) Uani 1 1 d . . .
H20I H -0.0856 0.6618 0.0566 0.089 Uiso 1 1 calc R . .
C20J C -0.0023(6) 0.6261(12) 0.1104(5) 0.065(4) Uani 1 1 d . . .
H20J H -0.0041 0.6927 0.1281 0.078 Uiso 1 1 calc R . .
C20K C 0.0490(5) 0.5549(11) 0.1284(4) 0.055(3) Uani 1 1 d . . .
C20L C 0.0521(6) 0.4559(12) 0.1003(4) 0.058(3) Uani 1 1 d . . .
C20M C 0.1053(6) 0.3818(11) 0.1153(5) 0.066(4) Uani 1 1 d . . .
H20M H 0.1410 0.3994 0.1434 0.079 Uiso 1 1 calc R . .
C20N C 0.1072(6) 0.2827(11) 0.0899(5) 0.063(4) Uani 1 1 d . . .
C21 C 0.1528(6) 0.6441(11) 0.1795(4) 0.055(3) Uani 1 1 d . . .
C22 C 0.1630(5) 0.7148(10) 0.1424(5) 0.056(3) Uani 1 1 d . . .
C22A C 0.1227(6) 0.7184(13) 0.0906(4) 0.071(4) Uani 1 1 d . . .
H22A H 0.0806 0.7530 0.0863 0.107 Uiso 1 1 calc R . .
H22B H 0.1163 0.6403 0.0777 0.107 Uiso 1 1 calc R . .
H22C H 0.1448 0.7643 0.0737 0.107 Uiso 1 1 calc R . .
C23 C 0.2191(6) 0.7733(11) 0.1620(5) 0.057(3) Uani 1 1 d . . .
C23A C 0.2501(6) 0.8512(13) 0.1382(5) 0.072(4) Uani 1 1 d . . .
H23A H 0.2722 0.9136 0.1603 0.086 Uiso 1 1 calc R . .
H23B H 0.2165 0.8863 0.1103 0.086 Uiso 1 1 calc R . .
C23B C 0.2991(7) 0.7887(13) 0.1220(6) 0.086(5) Uani 1 1 d . . .
H23C H 0.3351 0.7617 0.1499 0.129 Uiso 1 1 calc R . .
H23D H 0.3155 0.8412 0.1036 0.129 Uiso 1 1 calc R . .
H23E H 0.2781 0.7230 0.1022 0.129 Uiso 1 1 calc R . .
C24 C 0.2455(6) 0.7391(11) 0.2111(5) 0.059(4) Uani 1 1 d . . .
C25 C 0.3041(6) 0.7808(13) 0.2451(5) 0.068(4) Uani 1 1 d . . .
H25 H 0.3249 0.8404 0.2344 0.081 Uiso 1 1 calc R . .
C26 C 0.3339(6) 0.7477(12) 0.2900(5) 0.063(4) Uani 1 1 d . . .
C27 C 0.3957(6) 0.7949(12) 0.3235(5) 0.069(4) Uani 1 1 d . . .
C27A C 0.4328(6) 0.8883(13) 0.3110(6) 0.094(5) Uani 1 1 d . . .
H27A H 0.4488 0.8610 0.2864 0.140 Uiso 1 1 calc R . .
H27B H 0.4696 0.9106 0.3394 0.140 Uiso 1 1 calc R . .
H27C H 0.4046 0.9547 0.2990 0.140 Uiso 1 1 calc R . .
C28 C 0.4085(6) 0.7389(13) 0.3647(5) 0.069(4) Uani 1 1 d . . .
C28A C 0.4662(8) 0.7496(17) 0.4102(6) 0.106(6) Uani 1 1 d . . .
H28A H 0.4788 0.6722 0.4239 0.127 Uiso 1 1 calc R . .
H28B H 0.5030 0.7816 0.4028 0.127 Uiso 1 1 calc R . .
C28B C 0.4539(12) 0.824(2) 0.4465(8) 0.185(12) Uani 1 1 d . . .
H28C H 0.4267 0.8892 0.4306 0.278 Uiso 1 1 calc R . .
H28D H 0.4952 0.8527 0.4690 0.278 Uiso 1 1 calc R . .
H28E H 0.4318 0.7795 0.4637 0.278 Uiso 1 1 calc R . .
C29 C 0.3573(6) 0.6553(12) 0.3587(5) 0.067(4) Uani 1 1 d . . .
C30 C 0.3543(5) 0.5770(13) 0.3928(5) 0.070(4) Uani 1 1 d . . .
H30 H 0.3881 0.5804 0.4230 0.084 Uiso 1 1 calc R . .
C31 C 0.3070(6) 0.4946(13) 0.3871(5) 0.067(4) Uani 1 1 d . . .
C32 C 0.3059(6) 0.4100(13) 0.4225(5) 0.069(4) Uani 1 1 d . . .
C32A C 0.3540(7) 0.3998(16) 0.4716(6) 0.097(6) Uani 1 1 d . . .
H32A H 0.3939 0.4413 0.4736 0.117 Uiso 1 1 calc R . .
H32B H 0.3653 0.3180 0.4787 0.117 Uiso 1 1 calc R . .
C32B C 0.3294(9) 0.4472(19) 0.5084(7) 0.137(8) Uani 1 1 d . . .
H32C H 0.3620 0.4355 0.5401 0.206 Uiso 1 1 calc R . .
H32D H 0.2894 0.4075 0.5062 0.206 Uiso 1 1 calc R . .
H32E H 0.3207 0.5293 0.5028 0.206 Uiso 1 1 calc R . .
C33 C 0.2517(6) 0.3442(13) 0.4008(5) 0.074(4) Uani 1 1 d . . .
C33A C 0.2295(7) 0.2440(15) 0.4231(5) 0.096(6) Uani 1 1 d . . .
H33A H 0.2179 0.1796 0.4007 0.144 Uiso 1 1 calc R . .
H33B H 0.1917 0.2668 0.4307 0.144 Uiso 1 1 calc R . .
H33C H 0.2646 0.2208 0.4523 0.144 Uiso 1 1 calc R . .
C34 C 0.2194(5) 0.3897(11) 0.3548(4) 0.053(3) Uani 1 1 d . . .
C35 C 0.1592(6) 0.3525(12) 0.3227(5) 0.062(4) Uani 1 1 d . . .
H35 H 0.1401 0.2896 0.3329 0.075 Uiso 1 1 calc R . .
C36 C 0.1239(5) 0.3967(10) 0.2778(4) 0.051(3) Uani 1 1 d . . .
C37 C 0.0601(5) 0.3588(12) 0.2497(4) 0.055(3) Uani 1 1 d . . .
C37A C 0.0211(6) 0.2682(13) 0.2623(5) 0.072(4) Uani 1 1 d . . .
H37A H 0.0503 0.2158 0.2863 0.086 Uiso 1 1 calc R . .
H37B H -0.0028 0.2227 0.2336 0.086 Uiso 1 1 calc R . .
C37B C -0.0263(8) 0.3219(16) 0.2818(6) 0.111(6) Uani 1 1 d . . .
H37C H -0.0025 0.3634 0.3112 0.167 Uiso 1 1 calc R . .
H37D H -0.0527 0.2618 0.2885 0.167 Uiso 1 1 calc R . .
H37E H -0.0543 0.3755 0.2583 0.167 Uiso 1 1 calc R . .
C38 C 0.0418(5) 0.4191(12) 0.2080(5) 0.058(3) Uani 1 1 d . . .
C38A C -0.0256(5) 0.4126(13) 0.1701(4) 0.068(4) Uani 1 1 d . . .
H38A H -0.0224 0.3865 0.1400 0.102 Uiso 1 1 calc R . .
H38B H -0.0457 0.4887 0.1656 0.102 Uiso 1 1 calc R . .
H38C H -0.0521 0.3585 0.1801 0.102 Uiso 1 1 calc R . .
C39 C 0.0956(5) 0.4975(12) 0.2120(5) 0.056(3) Uani 1 1 d . . .
C40 C 0.1011(5) 0.5688(12) 0.1766(5) 0.055(3) Uani 1 1 d . . .
C41 C 0.1850(6) 0.6788(13) 0.3111(5) 0.063(4) Uani 1 1 d . . .
O3 O 0.1972(10) 0.917(2) 0.4323(8) 0.229(8) Uiso 1 1 d . . .
C42 C 0.2669(11) 0.891(2) 0.4280(9) 0.161(9) Uiso 1 1 d . . .
H42A H 0.2647 0.8858 0.3947 0.194 Uiso 1 1 calc R . .
H42B H 0.3010 0.9456 0.4461 0.194 Uiso 1 1 calc R . .
C43 C 0.2726(12) 0.784(2) 0.4500(9) 0.171(10) Uiso 1 1 d . . .
H43A H 0.2584 0.7268 0.4241 0.206 Uiso 1 1 calc R . .
H43B H 0.3195 0.7714 0.4669 0.206 Uiso 1 1 calc R . .
C44 C 0.2436(12) 0.755(2) 0.4810(9) 0.163(9) Uiso 1 1 d . . .
H44A H 0.2743 0.7593 0.5142 0.196 Uiso 1 1 calc R . .
H44B H 0.2256 0.6764 0.4747 0.196 Uiso 1 1 calc R . .
C45 C 0.1927(11) 0.839(2) 0.4722(8) 0.152(8) Uiso 1 1 d . . .
H45A H 0.1987 0.8840 0.5013 0.182 Uiso 1 1 calc R . .
H45B H 0.1499 0.8008 0.4622 0.182 Uiso 1 1 calc R . .
O4 O 0.0865(15) 0.075(3) -0.0855(10) 0.282(11) Uiso 1 1 d . . .
C46 C 0.026(3) 0.001(5) -0.1040(19) 0.40(3) Uiso 1 1 d . . .
H46A H -0.0110 0.0413 -0.1273 0.486 Uiso 1 1 calc R . .
H46B H 0.0140 -0.0328 -0.0783 0.486 Uiso 1 1 calc R . .
C47 C 0.059(2) -0.087(4) -0.1275(15) 0.32(2) Uiso 1 1 d . . .
H47A H 0.0304 -0.1492 -0.1455 0.386 Uiso 1 1 calc R . .
H47B H 0.0839 -0.0520 -0.1457 0.386 Uiso 1 1 calc R . .
C48 C 0.100(2) -0.117(4) -0.0749(18) 0.37(3) Uiso 1 1 d . . .
H48A H 0.0732 -0.1195 -0.0547 0.445 Uiso 1 1 calc R . .
H48B H 0.1234 -0.1905 -0.0723 0.445 Uiso 1 1 calc R . .
C49 C 0.1443(18) -0.019(4) -0.0631(13) 0.273(18) Uiso 1 1 d . . .
H49A H 0.1756 -0.0210 -0.0798 0.327 Uiso 1 1 calc R . .
H49B H 0.1673 -0.0097 -0.0285 0.327 Uiso 1 1 calc R . .

loop_
_atom_site_aniso_label
_atom_site_aniso_U_11
_atom_site_aniso_U_22
_atom_site_aniso_U_33
_atom_site_aniso_U_23
_atom_site_aniso_U_13
_atom_site_aniso_U_12
Ru1 0.0321(5) 0.0551(6) 0.0659(7) 0.0062(6) 0.0118(4) 0.0033(5)
Ga1 0.0430(8) 0.0590(11) 0.0864(13) 0.0204(10) 0.0256(8) 0.0145(8)
N1 0.055(6) 0.079(8) 0.067(8) 0.030(7) 0.033(6) 0.019(6)
N2 0.048(6) 0.080(9) 0.086(9) 0.036(7) 0.014(6) 0.009(6)
N3 0.043(6) 0.051(7) 0.097(9) 0.018(7) 0.025(6) 0.008(5)
N4 0.064(7) 0.042(6) 0.076(9) 0.020(6) 0.022(6) 0.013(5)
N5 0.030(5) 0.056(7) 0.071(8) 0.000(6) 0.007(5) 0.010(5)
N6 0.035(5) 0.062(7) 0.054(7) 0.005(6) 0.000(5) 0.013(5)
N7 0.046(6) 0.053(6) 0.053(7) 0.009(5) 0.004(5) 0.003(5)
N8 0.039(5) 0.058(7) 0.050(7) 0.006(6) 0.006(5) 0.006(5)
O1 0.045(5) 0.085(7) 0.069(6) -0.014(5) 0.013(4) 0.025(4)
O2 0.053(6) 0.085(8) 0.085(8) -0.011(6) 0.019(5) 0.007(5)
C1 0.064(9) 0.074(10) 0.069(10) 0.026(9) 0.027(8) 0.035(8)
C2 0.064(9) 0.064(9) 0.088(12) 0.024(9) 0.042(8) 0.027(8)
C2A 0.103(12) 0.100(13) 0.070(11) 0.035(10) 0.038(9) 0.026(10)
C3 0.072(9) 0.097(13) 0.071(11) 0.052(10) 0.030(8) 0.047(9)
C3A 0.091(11) 0.107(13) 0.090(12) 0.040(11) 0.049(10) 0.032(10)
C3B 0.077(9) 0.116(14) 0.094(12) 0.043(11) 0.038(9) 0.032(10)
C4 0.054(8) 0.057(10) 0.110(13) 0.021(9) 0.026(9) 0.023(7)
C5 0.053(9) 0.106(13) 0.075(11) 0.023(10) 0.015(8) 0.020(9)
C6 0.040(8) 0.081(11) 0.121(15) 0.019(11) 0.035(9) 0.009(7)
C7 0.064(9) 0.107(14) 0.093(13) 0.048(11) 0.024(9) 0.002(9)
C7A 0.093(12) 0.091(14) 0.167(19) 0.001(13) 0.054(12) -0.032(10)
C8 0.048(8) 0.082(12) 0.134(16) 0.027(11) 0.037(10) 0.008(8)
C8A 0.038(8) 0.086(12) 0.155(16) 0.023(11) 0.036(9) -0.007(8)
C8B 0.067(10) 0.152(18) 0.149(17) 0.033(15) 0.033(10) -0.010(12)
C9 0.050(8) 0.068(10) 0.118(14) 0.033(10) 0.050(9) 0.012(7)
C10 0.051(8) 0.078(11) 0.091(12) 0.013(9) 0.030(8) -0.008(7)
C11 0.037(7) 0.064(9) 0.084(11) 0.014(8) 0.019(7) 0.019(7)
C12 0.040(7) 0.076(10) 0.078(11) 0.019(9) 0.000(7) 0.014(7)
C12A 0.055(9) 0.101(13) 0.110(13) 0.019(11) -0.001(9) -0.006(9)
C12B 0.044(9) 0.18(2) 0.139(17) 0.009(15) 0.000(9) -0.017(11)
C13 0.062(9) 0.068(10) 0.099(13) 0.033(9) 0.036(9) 0.006(8)
C13A 0.106(13) 0.130(16) 0.087(13) 0.020(12) 0.014(10) -0.004(12)
C14 0.045(8) 0.068(10) 0.081(11) 0.014(9) 0.010(8) 0.015(7)
C15 0.054(8) 0.073(10) 0.077(11) 0.016(9) 0.020(8) 0.006(8)
C16 0.048(8) 0.050(9) 0.097(12) 0.017(9) 0.013(8) 0.004(7)
C17 0.062(8) 0.060(9) 0.086(11) 0.019(9) 0.026(8) 0.003(8)
C17A 0.080(10) 0.067(10) 0.091(12) 0.005(9) 0.023(9) -0.002(8)
C17B 0.062(8) 0.068(10) 0.106(12) 0.005(9) 0.032(8) 0.002(7)
C18 0.073(9) 0.045(9) 0.077(10) 0.007(8) 0.032(8) 0.001(7)
C18A 0.074(10) 0.072(11) 0.097(12) 0.003(9) 0.026(9) -0.001(8)
C19 0.077(9) 0.051(8) 0.072(10) 0.027(8) 0.022(8) 0.023(7)
C20 0.051(8) 0.051(8) 0.079(10) 0.028(8) 0.023(7) 0.011(7)
C20A 0.096(11) 0.054(10) 0.090(12) 0.011(9) 0.036(10) 0.017(9)
C20B 0.140(16) 0.053(11) 0.094(14) 0.028(10) 0.033(12) 0.013(10)
C20C 0.143(16) 0.076(12) 0.093(13) -0.010(12) 0.023(12) 0.019(13)
C20D 0.145(16) 0.068(12) 0.085(13) -0.008(10) -0.012(11) 0.024(12)
C20E 0.086(10) 0.054(9) 0.059(9) 0.007(8) 0.015(8) -0.001(8)
C20F 0.090(11) 0.088(13) 0.060(10) 0.012(10) 0.005(8) 0.004(10)
C20G 0.057(8) 0.076(10) 0.051(8) 0.009(8) 0.002(6) 0.003(8)
C20H 0.045(8) 0.088(12) 0.067(10) 0.018(9) -0.013(7) -0.001(8)
C20I 0.047(8) 0.088(13) 0.085(12) 0.026(10) 0.022(8) 0.014(8)
C20J 0.050(8) 0.070(10) 0.072(10) 0.012(8) 0.018(7) 0.008(7)
C20K 0.039(6) 0.065(9) 0.062(9) 0.010(7) 0.017(6) 0.004(6)
C20L 0.052(7) 0.066(10) 0.053(8) 0.009(7) 0.015(6) 0.006(7)
C20M 0.065(8) 0.057(9) 0.071(10) 0.005(8) 0.017(7) 0.007(7)
C20N 0.069(9) 0.051(9) 0.061(9) 0.011(7) 0.014(7) 0.014(7)
C21 0.050(7) 0.053(8) 0.052(8) 0.018(7) 0.006(6) 0.015(6)
C22 0.040(7) 0.045(8) 0.074(10) 0.016(7) 0.011(6) 0.009(6)
C22A 0.066(8) 0.090(11) 0.055(9) 0.011(8) 0.019(7) 0.011(8)
C23 0.046(7) 0.047(8) 0.074(10) 0.014(7) 0.016(7) 0.015(6)
C23A 0.050(8) 0.084(11) 0.075(10) 0.020(9) 0.014(7) 0.012(8)
C23B 0.073(9) 0.083(11) 0.119(14) 0.008(10) 0.056(9) -0.003(8)
C24 0.038(7) 0.055(8) 0.083(11) 0.002(8) 0.022(7) 0.022(6)
C25 0.037(7) 0.082(11) 0.079(11) 0.013(9) 0.014(7) 0.010(7)
C26 0.041(7) 0.076(10) 0.073(10) 0.012(8) 0.023(7) 0.001(7)
C27 0.039(7) 0.065(10) 0.080(11) -0.003(9) -0.008(7) 0.003(7)
C27A 0.053(8) 0.096(13) 0.118(14) 0.016(11) 0.013(8) -0.026(8)
C28 0.048(8) 0.078(10) 0.059(9) 0.015(8) -0.007(7) -0.010(7)
C28A 0.082(11) 0.105(15) 0.110(15) 0.000(12) 0.009(11) -0.043(11)
C28B 0.18(2) 0.14(2) 0.14(2) 0.011(19) -0.050(18) -0.012(18)
C29 0.054(8) 0.058(9) 0.079(11) 0.016(8) 0.014(8) 0.006(7)
C30 0.031(6) 0.079(10) 0.076(10) -0.002(9) -0.010(6) -0.005(7)
C31 0.048(8) 0.074(10) 0.059(9) 0.010(8) -0.006(7) 0.014(7)
C32 0.043(7) 0.080(10) 0.076(10) 0.005(9) 0.010(7) -0.003(7)
C32A 0.067(10) 0.111(15) 0.086(12) 0.014(11) -0.006(9) -0.018(10)
C32B 0.104(14) 0.16(2) 0.104(16) 0.001(15) -0.020(12) -0.036(14)
C33 0.058(8) 0.082(11) 0.071(10) 0.031(9) 0.008(7) -0.002(8)
C33A 0.089(11) 0.120(14) 0.058(10) 0.023(10) 0.002(8) -0.022(10)
C34 0.042(7) 0.058(9) 0.052(8) 0.007(7) 0.007(6) 0.003(6)
C35 0.054(8) 0.060(9) 0.069(10) -0.001(8) 0.018(7) -0.007(7)
C36 0.043(7) 0.055(9) 0.055(8) 0.007(7) 0.015(6) 0.012(6)
C37 0.040(7) 0.071(9) 0.046(8) -0.004(7) 0.005(6) -0.001(6)
C37A 0.038(7) 0.103(12) 0.077(10) 0.015(9) 0.022(7) -0.007(7)
C37B 0.084(12) 0.136(17) 0.100(14) 0.030(13) 0.017(10) -0.021(11)
C38 0.032(6) 0.077(9) 0.062(9) -0.005(8) 0.012(6) -0.008(7)
C38A 0.042(7) 0.084(10) 0.069(9) 0.006(9) 0.008(6) -0.008(7)
C39 0.039(7) 0.072(9) 0.059(9) 0.009(8) 0.022(6) 0.013(6)
C40 0.038(6) 0.062(8) 0.066(9) -0.003(8) 0.020(6) -0.001(6)
C41 0.044(8) 0.081(11) 0.053(9) 0.013(8) 0.003(6) 0.012(7)

loop_
_atom_type_symbol
_atom_type_description
_atom_type_scat_dispersion_real
_atom_type_scat_dispersion_imag
_atom_type_scat_source
C C 0.0181 0.0091 'International Tables Vol C Tables 4.2.6.8 and 6.1.1.4'
H H 0.0000 0.0000 'International Tables Vol C Tables 4.2.6.8 and 6.1.1.4'
N N 0.0311 0.0180 'International Tables Vol C Tables 4.2.6.8 and 6.1.1.4'
O O 0.0492 0.0322 'International Tables Vol C Tables 4.2.6.8 and 6.1.1.4'
Ga Ga -1.2846 0.7763 'International Tables Vol C Tables 4.2.6.8 and 6.1.1.4'
Ru Ru 0.0552 3.2960 'International Tables Vol C Tables 4.2.6.8 and 6.1.1.4'

loop_
_geom_angle_atom_site_label_1
_geom_angle_atom_site_label_2
_geom_angle_atom_site_label_3
_geom_angle
_geom_angle_site_symmetry_1
_geom_angle_site_symmetry_3
_geom_angle_publ_flag
C41 Ru1 N8 92.5(5) . . ?
C41 Ru1 N5 95.5(5) . . ?
N8 Ru1 N5 88.7(4) . . ?
C41 Ru1 N7 90.9(5) . . ?
N8 Ru1 N7 91.1(4) . . ?
N5 Ru1 N7 173.7(4) . . ?
C41 Ru1 N6 92.1(5) . . ?
N8 Ru1 N6 175.3(4) . . ?
N5 Ru1 N6 91.8(4) . . ?
N7 Ru1 N6 87.9(4) . . ?
C41 Ru1 O1 176.0(4) . . ?
N8 Ru1 O1 84.5(3) . . ?
N5 Ru1 O1 82.0(4) . . ?
N7 Ru1 O1 91.7(4) . . ?
N6 Ru1 O1 91.0(3) . . ?
O1 Ga1 N2 105.5(4) . . ?
O1 Ga1 N3 101.9(4) . . ?
N2 Ga1 N3 87.9(5) . . ?
O1 Ga1 N4 96.6(4) . . ?
N2 Ga1 N4 157.7(4) . . ?
N3 Ga1 N4 90.1(4) . . ?
O1 Ga1 N1 100.6(4) . . ?
N2 Ga1 N1 88.3(5) . . ?
N3 Ga1 N1 157.3(4) . . ?
N4 Ga1 N1 85.0(5) . . ?
C4 N1 C1 103.1(12) . . ?
C4 N1 Ga1 127.9(11) . . ?
C1 N1 Ga1 128.2(9) . . ?
C9 N2 C6 106.8(12) . . ?
C9 N2 Ga1 125.9(10) . . ?
C6 N2 Ga1 127.1(10) . . ?
C11 N3 C14 105.4(12) . . ?
C11 N3 Ga1 127.6(9) . . ?
C14 N3 Ga1 126.7(9) . . ?
C16 N4 C19 106.1(11) . . ?
C16 N4 Ga1 124.3(9) . . ?
C19 N4 Ga1 126.4(8) . . ?
C24 N5 C21 106.1(11) . . ?
C24 N5 Ru1 125.0(8) . . ?
C21 N5 Ru1 127.9(9) . . ?
C29 N6 C26 109.4(11) . . ?
C29 N6 Ru1 127.9(10) . . ?
C26 N6 Ru1 122.7(8) . . ?
C34 N7 C31 107.2(11) . . ?
C34 N7 Ru1 125.8(8) . . ?
C31 N7 Ru1 127.0(9) . . ?
C36 N8 C39 106.6(10) . . ?
C36 N8 Ru1 124.9(8) . . ?
C39 N8 Ru1 128.1(9) . . ?
Ga1 O1 Ru1 155.6(4) . . ?
C20 C1 N1 122.9(13) . . ?
C20 C1 C2 127.2(15) . . ?
N1 C1 C2 109.8(13) . . ?
C3 C2 C1 107.5(14) . . ?
C3 C2 C2A 121.7(14) . . ?
C1 C2 C2A 130.2(14) . . ?
C2 C3 C4 107.6(14) . . ?
C2 C3 C3A 131.1(16) . . ?
C4 C3 C3A 121.3(16) . . ?
C3 C3A C3B 112.6(12) . . ?
C5 C4 N1 121.2(16) . . ?
C5 C4 C3 127.0(16) . . ?
N1 C4 C3 111.7(13) . . ?
C6 C5 C4 130.6(16) . . ?
C5 C6 N2 123.6(15) . . ?
C5 C6 C7 128.6(16) . . ?
N2 C6 C7 107.8(15) . . ?
C8 C7 C6 109.2(15) . . ?
C8 C7 C7A 128.3(16) . . ?
C6 C7 C7A 122.3(16) . . ?
C7 C8 C9 108.3(15) . . ?
C7 C8 C8A 129.8(15) . . ?
C9 C8 C8A 121.9(16) . . ?
C8B C8A C8 113.1(15) . . ?
C10 C9 N2 126.1(13) . . ?
C10 C9 C8 126.1(16) . . ?
N2 C9 C8 107.8(14) . . ?
C9 C10 C11 125.6(15) . . ?
C10 C11 N3 123.7(14) . . ?
C10 C11 C12 125.2(14) . . ?
N3 C11 C12 111.0(12) . . ?
C13 C12 C11 105.9(13) . . ?
C13 C12 C12A 127.0(14) . . ?
C11 C12 C12A 126.9(14) . . ?
C12 C12A C12B 112.2(15) . . ?
C12 C13 C14 108.3(13) . . ?
C12 C13 C13A 128.5(15) . . ?
C14 C13 C13A 123.2(14) . . ?
N3 C14 C15 124.0(14) . . ?
N3 C14 C13 109.5(13) . . ?
C15 C14 C13 126.5(14) . . ?
C16 C15 C14 126.0(14) . . ?
N4 C16 C15 126.6(13) . . ?
N4 C16 C17 111.2(13) . . ?
C15 C16 C17 122.1(14) . . ?
C18 C17 C16 108.2(13) . . ?
C18 C17 C17A 126.3(13) . . ?
C16 C17 C17A 125.1(14) . . ?
C17 C17A C17B 110.6(12) . . ?
C17 C18 C19 107.5(13) . . ?
C17 C18 C18A 125.6(13) . . ?
C19 C18 C18A 126.9(13) . . ?
C20 C19 N4 123.4(13) . . ?
C20 C19 C18 129.9(14) . . ?
N4 C19 C18 106.7(12) . . ?
C19 C20 C1 126.1(14) . . ?
C19 C20 C20A 119.3(13) . . ?
C1 C20 C20A 114.6(13) . . ?
C20B C20A C20N 120.0(16) . . ?
C20B C20A C20 121.0(14) . . ?
C20N C20A C20 119.0(14) . . ?
C20A C20B C20C 122.8(17) . . ?
C20D C20C C20B 117.2(17) . . ?
C20C C20D C20E 121.9(16) . . ?
C20F C20E C20N 118.3(14) . . ?
C20F C20E C20D 122.4(14) . . ?
C20N C20E C20D 119.3(14) . . ?
C20G C20F C20E 123.7(14) . . ?
C20F C20G C20L 117.8(13) . . ?
C20F C20G C20H 124.1(13) . . ?
C20L C20G C20H 118.1(14) . . ?
C20I C20H C20G 119.3(12) . . ?
C20H C20I C20J 122.1(13) . . ?
C20K C20J C20I 123.2(14) . . ?
C20J C20K C20L 117.6(12) . . ?
C20J C20K C40 124.3(13) . . ?
C20L C20K C40 118.0(11) . . ?
C20M C20L C20G 119.5(13) . . ?
C20M C20L C20K 121.0(12) . . ?
C20G C20L C20K 119.4(12) . . ?
C20N C20M C20L 121.5(13) . . ?
C20M C20N C20A 122.3(13) . . ?
C20M C20N C20E 119.1(12) . . ?
C20A C20N C20E 118.5(14) . . ?
N5 C21 C40 122.4(11) . . ?
N5 C21 C22 107.7(11) . . ?
C40 C21 C22 129.8(11) . . ?
C23 C22 C21 108.5(11) . . ?
C23 C22 C22A 123.6(12) . . ?
C21 C22 C22A 127.7(11) . . ?
C22 C23 C24 106.3(12) . . ?
C22 C23 C23A 127.9(13) . . ?
C24 C23 C23A 125.7(12) . . ?
C23 C23A C23B 111.7(12) . . ?
N5 C24 C25 123.5(13) . . ?
N5 C24 C23 111.2(11) . . ?
C25 C24 C23 125.2(13) . . ?
C26 C25 C24 128.7(14) . . ?
C25 C26 N6 127.5(12) . . ?
C25 C26 C27 125.7(14) . . ?
N6 C26 C27 106.8(12) . . ?
C28 C27 C26 106.7(13) . . ?
C28 C27 C27A 129.6(12) . . ?
C26 C27 C27A 123.8(14) . . ?
C27 C28 C29 108.4(12) . . ?
C27 C28 C28A 129.2(13) . . ?
C29 C28 C28A 122.4(13) . . ?
C28B C28A C28 113.4(17) . . ?
N6 C29 C30 125.3(12) . . ?
N6 C29 C28 108.7(12) . . ?
C30 C29 C28 126.0(13) . . ?
C31 C30 C29 126.6(12) . . ?
N7 C31 C30 124.8(13) . . ?
N7 C31 C32 109.2(12) . . ?
C30 C31 C32 126.0(12) . . ?
C33 C32 C31 105.6(12) . . ?
C33 C32 C32A 128.4(14) . . ?
C31 C32 C32A 126.1(12) . . ?
C32 C32A C32B 112.7(14) . . ?
C32 C33 C34 107.8(12) . . ?
C32 C33 C33A 125.7(13) . . ?
C34 C33 C33A 126.4(12) . . ?
N7 C34 C35 124.3(11) . . ?
N7 C34 C33 110.3(11) . . ?
C35 C34 C33 125.4(12) . . ?
C36 C35 C34 128.0(12) . . ?
N8 C36 C35 125.6(11) . . ?
N8 C36 C37 111.1(11) . . ?
C35 C36 C37 123.3(12) . . ?
C38 C37 C36 106.8(11) . . ?
C38 C37 C37A 125.9(11) . . ?
C36 C37 C37A 127.3(12) . . ?
C37 C37A C37B 110.4(13) . . ?
C37 C38 C39 106.2(10) . . ?
C37 C38 C38A 123.5(11) . . ?
C39 C38 C38A 129.7(12) . . ?
N8 C39 C40 123.6(11) . . ?
N8 C39 C38 109.3(11) . . ?
C40 C39 C38 126.7(11) . . ?
C39 C40 C21 127.7(11) . . ?
C39 C40 C20K 115.4(11) . . ?
C21 C40 C20K 116.6(11) . . ?
O2 C41 Ru1 176.0(13) . . ?
C45 O3 C42 106.1(18) . . ?
C43 C42 O3 93(2) . . ?
C44 C43 C42 125(3) . . ?
C43 C44 C45 104(2) . . ?
C44 C45 O3 106(2) . . ?
C46 O4 C49 103(3) . . ?
O4 C46 C47 93(4) . . ?
C48 C47 C46 83(3) . . ?
C49 C48 C47 100(4) . . ?
C48 C49 O4 94(3) . . ?

loop_
_geom_bond_atom_site_label_1
_geom_bond_atom_site_label_2
_geom_bond_distance
_geom_bond_site_symmetry_2
_geom_bond_publ_flag
Ru1 C41 1.812(16) . ?
Ru1 N8 2.056(9) . ?
Ru1 N5 2.057(11) . ?
Ru1 N7 2.071(10) . ?
Ru1 N6 2.075(10) . ?
Ru1 O1 2.190(8) . ?
Ga1 O1 1.832(7) . ?
Ga1 N2 2.014(12) . ?
Ga1 N3 2.023(11) . ?
Ga1 N4 2.048(11) . ?
Ga1 N1 2.060(11) . ?
N1 C4 1.406(17) . ?
N1 C1 1.409(17) . ?
N2 C9 1.381(19) . ?
N2 C6 1.420(18) . ?
N3 C11 1.378(16) . ?
N3 C14 1.382(16) . ?
N4 C16 1.362(16) . ?
N4 C19 1.428(17) . ?
N5 C24 1.382(15) . ?
N5 C21 1.400(14) . ?
N6 C29 1.335(15) . ?
N6 C26 1.390(16) . ?
N7 C34 1.364(14) . ?
N7 C31 1.374(14) . ?
N8 C36 1.365(14) . ?
N8 C39 1.370(14) . ?
O2 C41 1.140(15) . ?
C1 C20 1.391(18) . ?
C1 C2 1.447(18) . ?
C2 C3 1.34(2) . ?
C2 C2A 1.511(19) . ?
C3 C4 1.41(2) . ?
C3 C3A 1.486(19) . ?
C3A C3B 1.526(18) . ?
C4 C5 1.38(2) . ?
C5 C6 1.33(2) . ?
C6 C7 1.44(2) . ?
C7 C8 1.31(2) . ?
C7 C7A 1.53(2) . ?
C8 C9 1.475(19) . ?
C8 C8A 1.54(2) . ?
C8A C8B 1.49(2) . ?
C9 C10 1.360(19) . ?
C10 C11 1.371(18) . ?
C11 C12 1.424(18) . ?
C12 C13 1.359(18) . ?
C12 C12A 1.494(18) . ?
C12A C12B 1.52(2) . ?
C13 C14 1.423(19) . ?
C13 C13A 1.53(2) . ?
C14 C15 1.406(18) . ?
C15 C16 1.378(18) . ?
C16 C17 1.410(18) . ?
C17 C18 1.344(18) . ?
C17 C17A 1.519(18) . ?
C17A C17B 1.528(19) . ?
C18 C19 1.469(18) . ?
C18 C18A 1.508(18) . ?
C19 C20 1.362(17) . ?
C20 C20A 1.502(19) . ?
C20A C20B 1.35(2) . ?
C20A C20N 1.417(18) . ?
C20B C20C 1.45(2) . ?
C20C C20D 1.36(2) . ?
C20D C20E 1.43(2) . ?
C20E C20F 1.394(19) . ?
C20E C20N 1.429(17) . ?
C20F C20G 1.37(2) . ?
C20G C20L 1.436(16) . ?
C20G C20H 1.448(18) . ?
C20H C20I 1.343(19) . ?
C20I C20J 1.377(18) . ?
C20J C20K 1.352(16) . ?
C20K C20L 1.448(17) . ?
C20K C40 1.504(16) . ?
C20L C20M 1.399(16) . ?
C20M C20N 1.394(17) . ?
C21 C40 1.420(16) . ?
C21 C22 1.470(17) . ?
C22 C23 1.353(16) . ?
C22 C22A 1.496(16) . ?
C23 C24 1.438(17) . ?
C23 C23A 1.469(17) . ?
C23A C23B 1.522(18) . ?
C24 C25 1.421(17) . ?
C25 C26 1.333(17) . ?
C26 C27 1.485(17) . ?
C27 C28 1.338(18) . ?
C27 C27A 1.491(19) . ?
C28 C29 1.457(18) . ?
C28 C28A 1.508(19) . ?
C28A C28B 1.50(3) . ?
C29 C30 1.393(18) . ?
C30 C31 1.385(18) . ?
C31 C32 1.458(18) . ?
C32 C33 1.377(17) . ?
C32 C32A 1.485(18) . ?
C32A C32B 1.50(2) . ?
C33 C34 1.415(16) . ?
C33 C33A 1.514(19) . ?
C34 C35 1.406(16) . ?
C35 C36 1.398(16) . ?
C36 C37 1.431(15) . ?
C37 C38 1.369(16) . ?
C37 C37A 1.496(17) . ?
C37A C37B 1.51(2) . ?
C38 C39 1.470(17) . ?
C38 C38A 1.523(15) . ?
C39 C40 1.392(17) . ?
O3 C45 1.54(3) . ?
O3 C42 1.62(3) . ?
C42 C43 1.39(3) . ?
C43 C44 1.35(3) . ?
C44 C45 1.44(3) . ?
O4 C46 1.51(5) . ?
O4 C49 1.64(4) . ?
C46 C47 1.57(6) . ?
C47 C48 1.56(5) . ?
C48 C49 1.46(5) . ?
